data_1557898
loop_
_publ_author_name
'Das, Sandip'
Kulbir,
'Ghosh, Somnath'
'Chandra Sahoo, Subash'
'Kumar, Pankaj'

_publ_section_title
;
 Nitric oxide monooxygenation (NOM) reaction of cobalt-nitrosyl {Co(NO)}8
 to CoII-nitrito {CoII(NO2&#x2212;)}: base induced hydrogen gas (H2)
 evolution
;
_journal_issue 19
_journal_name_full 'Chemical Science'
_journal_page_first 5037
_journal_page_last 5042
_journal_paper_doi 10.1039/D0SC01572E
_journal_volume 11
_journal_year 2020
_chemical_compound_source synthesized
_chemical_formula_moiety 'C12 H28 Co N5 O2, B F4'
_chemical_formula_sum 'C12 H28 B Co F4 N5 O2'
_chemical_formula_weight 420.13
_space_group_crystal_system orthorhombic
_space_group_IT_number 61
_space_group_name_Hall '-P 2ac 2ab'
_space_group_name_H-M_alt 'P b c a'
_atom_sites_solution_hydrogens geom
_audit_creation_date 2019-12-28
_audit_creation_method
;
Olex2 1.2-ac3
(compiled 2017.02.24 svn.r3390 for Rigaku Oxford Diffraction, GUI svn.r5318)
;
_audit_update_record
;
2019-12-28 deposited with the CCDC.	2020-04-24 downloaded from the CCDC.
;
_cell_angle_alpha 90
_cell_angle_beta 90
_cell_angle_gamma 90
_cell_formula_units_Z 8
_cell_length_a 13.0883(2)
_cell_length_b 14.8329(3)
_cell_length_c 19.5325(3)
_cell_measurement_reflns_used 30109
_cell_measurement_temperature 293(2)
_cell_measurement_theta_max 27.3180
_cell_measurement_theta_min 3.3190
_cell_volume 3791.99(11)
_computing_cell_refinement 'CrysAlisPro 1.171.39.46 (Rigaku OD, 2018)'
_computing_data_collection 'CrysAlisPro 1.171.39.46 (Rigaku OD, 2018)'
_computing_data_reduction 'CrysAlisPro 1.171.39.46 (Rigaku OD, 2018)'
_computing_molecular_graphics 'Olex2 (Dolomanov et al., 2009)'
_computing_publication_material 'Olex2 (Dolomanov et al., 2009)'
_computing_structure_refinement 'ShelXL (Sheldrick, 2015)'
_computing_structure_solution 'SHELXT 2014/5 (Sheldrick, 2014)'
_diffrn_ambient_temperature 293(2)
_diffrn_detector 'CCD plate'
_diffrn_detector_type HyPix3000
_diffrn_measured_fraction_theta_full 0.998
_diffrn_measured_fraction_theta_max 0.977
_diffrn_measurement_details
;
List of Runs (angles in degrees, time in seconds):

  # Type    Start    End  Width  t~exp~   \w     \q     \k     \f   Frames
#--------------------------------------------------------------------------
  1  \w      7.00  56.00   0.50   15.00    --   -9.95  30.00 154.00   98
  2  \w    -48.00 -20.00   0.50   15.00    --   -9.95 -30.00  -5.00   56
  3  \w    -56.00 -11.00   0.50   15.00    --   10.22 -30.00  -5.00   90
  4  \w     35.00  61.00   0.50   15.00    --   10.22  30.00 154.00   52
  5  \w    -56.00 -19.00   0.50   15.00    --   -9.95 125.00 120.00   74
  6  \w    -58.00 -23.00   0.50   15.00    --   -9.95 125.00 -90.00   70
  7  \w    -73.00 -27.00   0.50   15.00    --   -9.95 -57.00  60.00   92
  8  \w    -47.00 -22.00   0.50   15.00    --   -9.95 125.00   0.00   50
  9  \w    -49.00   7.00   0.50   15.00    --   -9.95 -57.00 -30.00  112
 10  \w    -49.00 -23.00   0.50   15.00    --   -9.95 125.00-120.00   52
 11  \w    -30.00   1.00   0.50   15.00    --   10.22 121.00 147.94   62
 12  \w    -33.00   0.00   0.50   15.00    --   10.22 118.00-135.82   66
 13  \w     49.00  74.00   0.50   15.00    --   10.22  38.00 -60.00   50
 14  \w    -37.00  -5.00   0.50   15.00    --   10.22 124.00 -37.75   64
 15  \w    -60.00  22.00   0.50   15.00    --   10.22 -19.00-150.00  164
 16  \w      5.00  36.00   0.50   15.00    --   10.22  38.00 -60.00   62
 17  \w     -2.00  77.00   0.50   15.00    --   10.22  19.00  30.00  158
 18  \w     -5.00  56.00   0.50   15.00    --   10.22  57.00 150.00  122
 19  \w     -9.00  40.00   0.50   15.00    --   10.22 -99.00-150.00   98
 20  \w    -32.00  -2.00   0.50   15.00    --   10.22 116.00  71.85   60
 21  \w      8.00  43.00   0.50   15.00    --   10.22 -99.00 -90.00   70
;
_diffrn_measurement_device 'four-circle diffractometer'
_diffrn_measurement_device_type 'SuperNova, Single source at offset/far, HyPix3000'
_diffrn_measurement_method '\w scans'
_diffrn_orient_matrix_type 'CrysAlisPro convention (1999,Acta A55,543-557)'
_diffrn_orient_matrix_UB_11 0.0196854000
_diffrn_orient_matrix_UB_12 0.0442373000
_diffrn_orient_matrix_UB_13 0.0038917000
_diffrn_orient_matrix_UB_21 0.0459669000
_diffrn_orient_matrix_UB_22 -0.0179698000
_diffrn_orient_matrix_UB_23 0.0135951000
_diffrn_orient_matrix_UB_31 0.0209650000
_diffrn_orient_matrix_UB_32 -0.0021481000
_diffrn_orient_matrix_UB_33 -0.0334459000
_diffrn_radiation_monochromator mirror
_diffrn_radiation_probe x-ray
_diffrn_radiation_type MoK\a
_diffrn_radiation_wavelength 0.71073
_diffrn_reflns_av_R_equivalents 0.0394
_diffrn_reflns_av_unetI/netI 0.0168
_diffrn_reflns_Laue_measured_fraction_full 0.998
_diffrn_reflns_Laue_measured_fraction_max 0.977
_diffrn_reflns_limit_h_max 16
_diffrn_reflns_limit_h_min -16
_diffrn_reflns_limit_k_max 18
_diffrn_reflns_limit_k_min -19
_diffrn_reflns_limit_l_max 25
_diffrn_reflns_limit_l_min -24
_diffrn_reflns_number 57112
_diffrn_reflns_point_group_measured_fraction_full 0.998
_diffrn_reflns_point_group_measured_fraction_max 0.977
_diffrn_reflns_theta_full 25.242
_diffrn_reflns_theta_max 27.390
_diffrn_reflns_theta_min 3.325
_diffrn_source 'micro-focus sealed X-ray tube'
_diffrn_source_type 'SuperNova (Mo) X-ray Source'
_exptl_absorpt_coefficient_mu 0.958
_exptl_absorpt_correction_T_max 1.00000
_exptl_absorpt_correction_T_min 0.70839
_exptl_absorpt_correction_type multi-scan
_exptl_absorpt_process_details
;
CrysAlisPro 1.171.39.46 (Rigaku Oxford Diffraction, 2018)
Empirical absorption correction using spherical harmonics,
 implemented in SCALE3 ABSPACK scaling algorithm.
;
_exptl_crystal_colour red
_exptl_crystal_density_diffrn 1.472
_exptl_crystal_description block
_exptl_crystal_F_000 1752
_exptl_crystal_recrystallization_method 'slow evaporation'
_exptl_crystal_size_max 0.12
_exptl_crystal_size_mid 0.09
_exptl_crystal_size_min 0.05
_refine_diff_density_max 0.698
_refine_diff_density_min -0.397
_refine_diff_density_rms 0.072
_refine_ls_extinction_method none
_refine_ls_goodness_of_fit_ref 1.129
_refine_ls_hydrogen_treatment constr
_refine_ls_matrix_type full
_refine_ls_number_parameters 302
_refine_ls_number_reflns 4208
_refine_ls_number_restraints 72
_refine_ls_restrained_S_all 1.177
_refine_ls_R_factor_all 0.0792
_refine_ls_R_factor_gt 0.0623
_refine_ls_shift/su_max 0.001
_refine_ls_shift/su_mean 0.000
_refine_ls_structure_factor_coef Fsqd
_refine_ls_weighting_details 'w=1/[\s^2^(Fo^2^)+(0.0964P)^2^+3.7491P] where P=(Fo^2^+2Fc^2^)/3'
_refine_ls_weighting_scheme calc
_refine_ls_wR_factor_gt 0.1908
_refine_ls_wR_factor_ref 0.2051
_reflns_Friedel_coverage 0.000
_reflns_number_gt 3007
_reflns_number_total 4208
_reflns_threshold_expression 'I > 2\s(I)'
_cod_data_source_file d0sc01572e2.cif
_cod_data_source_block Co-BF4
_cod_depositor_comments
;Adding full bibliography for 1557898.cif.

 Adding full bibliography for 1557898.cif.
;
_cod_database_code 1557898
_shelx_shelxl_version_number 2018/3
_chemical_oxdiff_formula 'Co B F C H N O'
_shelx_space_group_comment
;
The symmetry employed for this shelxl refinement is uniquely defined
by the following loop, which should always be used as a source of
symmetry information in preference to the above space-group names.
They are only intended as comments.
;
_diffrn_oxdiff_ac3_digest_frames
;
0197eeb08c3a60edf726793378415987da000253582
;
_reflns_odcompleteness_completeness 99.63
_reflns_odcompleteness_iscentric 1
_reflns_odcompleteness_theta 26.32
_olex2_refinement_description
;
1. Fixed Uiso
 At 1.2 times of:
  All C(H,H) groups
 At 1.5 times of:
  All C(H,H,H) groups
2. Rigid body (RIGU) restrains
 C2, C3, C5, C6, C8, C9, C11, C12, N3, C6, N3, C8, N2, C3, N2, C5, N4, C9, N4,
 C11, N1, C2, N1, C12, C6, C5, C6, C9, C8, C3, C2, C5, C12, C11, C11, C12, C2,
 C3, C9, C11, C2, C9, C11, C11, C8, C9, C5, C6
 with sigma for 1-2 distances of 0.00005 and sigma for 1-3 distances of 0.00005
 C2A, C3A, C5A, C6A, C8A, C9A, C11A, C12A, N3, C6A, N3, C8A, N2, C3A, N2, C5A,
 N4, C9A, N4, C11A, N1, C2A, N1, C12A, C6A, C5A, C9A, C8A, C3A, C2A, C5A, C12A,
 C11A, C11A, C12A, C2A, C3A, C12A, C8A, C9A, C11A, C9A, C11A, C9A, C11A, C8A,
 C5A, C6A
 with sigma for 1-2 distances of 0.0001 and sigma for 1-3 distances of 0.0001
3. Others
 Fixed Sof: C2(0.6) H2A(0.6) H2B(0.6) C2A(0.4) H2AA(0.4) H2AB(0.4) C3(0.6)
 H3A(0.6) H3B(0.6) C3A(0.4) H3AA(0.4) H3AB(0.4) C5(0.6) H5A(0.6) H5B(0.6)
 C5A(0.4) H5AA(0.4) H5AB(0.4) C6(0.6) H6A(0.6) H6B(0.6) C6A(0.4) H6AA(0.4)
 H6AB(0.4) C8(0.6) H8A(0.6) H8B(0.6) C8A(0.4) H8AA(0.4) H8AB(0.4) C9(0.6)
 H9A(0.6) H9B(0.6) C9A(0.4) H9AA(0.4) H9AB(0.4) C11(0.6) H11A(0.6) H11B(0.6)
 C11A(0.4) H11C(0.4) H11D(0.4) C12(0.6) H12A(0.6) H12B(0.6) C12A(0.4) H12C(0.4)
 H12D(0.4)
4.a Secondary CH2 refined with riding coordinates:
 C2(H2A,H2B), C2A(H2AA,H2AB), C3(H3A,H3B), C3A(H3AA,H3AB), C5(H5A,H5B),
 C5A(H5AA,H5AB), C6(H6A,H6B), C6A(H6AA,H6AB), C8(H8A,H8B), C8A(H8AA,H8AB),
 C9(H9A,H9B), C9A(H9AA,H9AB), C11(H11A,H11B), C11A(H11C,H11D), C12(H12A,H12B),
 C12A(H12C,H12D)
4.b Idealised Me refined as rotating group:
 C10(H10A,H10B,H10C), C1(H1A,H1B,H1C), C7(H7A,H7B,H7C), C4(H4A,H4B,H4C)
;
_olex2_submission_special_instructions 'No special instructions were received'
_oxdiff_exptl_absorpt_empirical_details
;
Empirical correction (ABSPACK) includes:
- Absorption correction using spherical harmonics
- Frame scaling
;
_oxdiff_exptl_absorpt_empirical_full_max 1.448
_oxdiff_exptl_absorpt_empirical_full_min 0.774

loop_
_space_group_symop_operation_xyz
'x, y, z'
'-x+1/2, -y, z+1/2'
'-x, y+1/2, -z+1/2'
'x+1/2, -y+1/2, -z'
'-x, -y, -z'
'x-1/2, y, -z-1/2'
'x, -y-1/2, z-1/2'
'-x-1/2, y-1/2, z'

loop_
_atom_site_label
_atom_site_type_symbol
_atom_site_fract_x
_atom_site_fract_y
_atom_site_fract_z
_atom_site_U_iso_or_equiv
_atom_site_adp_type
_atom_site_occupancy
_atom_site_site_symmetry_order
_atom_site_calc_flag
_atom_site_refinement_flags_posn
_atom_site_refinement_flags_adp
_atom_site_refinement_flags_occupancy
_atom_site_disorder_assembly
_atom_site_disorder_group
Co1 Co 0.36073(3) 0.74971(3) 0.62959(2) 0.0409(2) Uani 1 1 d . . . . .
N3 N 0.4709(3) 0.6514(2) 0.59436(19) 0.0729(8) Uani 1 1 d . U . . .
N5 N 0.1732(3) 0.6894(4) 0.6331(2) 0.0831(12) Uani 1 1 d . . . . .
N2 N 0.4439(3) 0.7289(3) 0.72518(18) 0.0759(8) Uani 1 1 d . U . . .
F1 F 0.2855(3) 0.3563(2) 0.86646(19) 0.1241(13) Uani 1 1 d . . . . .
N4 N 0.3968(3) 0.8080(3) 0.53096(18) 0.0778(9) Uani 1 1 d . U . . .
O2 O 0.2486(3) 0.6521(3) 0.6533(3) 0.1229(15) Uani 1 1 d . . . . .
N1 N 0.3743(3) 0.8878(2) 0.6619(2) 0.0786(8) Uani 1 1 d . U . . .
O1 O 0.1956(4) 0.7635(4) 0.6122(3) 0.1222(18) Uani 1 1 d . . . . .
F3 F 0.1570(3) 0.4409(4) 0.8932(3) 0.1573(18) Uani 1 1 d . . . . .
F2 F 0.2906(4) 0.4328(4) 0.9596(2) 0.184(2) Uani 1 1 d . . . . .
F4 F 0.3024(6) 0.5022(3) 0.8615(3) 0.205(3) Uani 1 1 d . . . . .
C10 C 0.3102(5) 0.8116(4) 0.4836(2) 0.1084(19) Uani 1 1 d . . . . .
H10A H 0.285757 0.751626 0.475071 0.163 Uiso 1 1 calc GR . . . .
H10B H 0.331601 0.838518 0.441250 0.163 Uiso 1 1 calc GR . . . .
H10C H 0.256388 0.847070 0.503375 0.163 Uiso 1 1 calc GR . . . .
B1 B 0.2592(4) 0.4366(4) 0.8936(3) 0.0710(12) Uani 1 1 d . . . . .
C1 C 0.2780(5) 0.9251(4) 0.6900(3) 0.122(2) Uani 1 1 d . . . . .
H1A H 0.229037 0.932039 0.653785 0.183 Uiso 1 1 calc GR . . . .
H1B H 0.291237 0.982757 0.710540 0.183 Uiso 1 1 calc GR . . . .
H1C H 0.251217 0.884732 0.724000 0.183 Uiso 1 1 calc GR . . . .
C7 C 0.4277(4) 0.5631(3) 0.5786(3) 0.1023(18) Uani 1 1 d . . . . .
H7A H 0.398696 0.537461 0.619374 0.153 Uiso 1 1 calc GR . . . .
H7B H 0.480477 0.524130 0.561615 0.153 Uiso 1 1 calc GR . . . .
H7C H 0.375357 0.569506 0.544509 0.153 Uiso 1 1 calc GR . . . .
C4 C 0.3898(6) 0.6826(5) 0.7787(3) 0.130(2) Uani 1 1 d . . . . .
H4A H 0.326319 0.712823 0.787577 0.196 Uiso 1 1 calc GR . . . .
H4B H 0.430564 0.682257 0.819569 0.196 Uiso 1 1 calc GR . . . .
H4C H 0.376405 0.621651 0.764738 0.196 Uiso 1 1 calc GR . . . .
C2 C 0.4593(10) 0.8955(6) 0.7015(6) 0.107(4) Uani 0.6 1 d . U P A 1
H2A H 0.461834 0.954926 0.722201 0.128 Uiso 0.6 1 calc R . P A 1
H2B H 0.520073 0.887577 0.673762 0.128 Uiso 0.6 1 calc R . P A 1
C2A C 0.4376(13) 0.8795(12) 0.7370(9) 0.0879(11) Uani 0.4 1 d . U P A 2
H2AA H 0.474872 0.935032 0.745185 0.105 Uiso 0.4 1 calc R . P A 2
H2AB H 0.388566 0.872177 0.773836 0.105 Uiso 0.4 1 calc R . P A 2
C3 C 0.4553(8) 0.8228(8) 0.7577(4) 0.093(3) Uani 0.6 1 d . U P A 1
H3A H 0.517458 0.824912 0.784710 0.111 Uiso 0.6 1 calc R . P A 1
H3B H 0.397996 0.834333 0.787937 0.111 Uiso 0.6 1 calc R . P A 1
C3A C 0.5072(12) 0.8060(10) 0.7381(8) 0.0867(14) Uani 0.4 1 d . U P A 2
H3AA H 0.540613 0.801142 0.782279 0.104 Uiso 0.4 1 calc R . P A 2
H3AB H 0.558839 0.812581 0.702823 0.104 Uiso 0.4 1 calc R . P A 2
C5 C 0.5441(6) 0.6945(9) 0.7053(5) 0.102(4) Uani 0.6 1 d . U P A 1
H5A H 0.583824 0.743113 0.685372 0.123 Uiso 0.6 1 calc R . P A 1
H5B H 0.579808 0.673464 0.745736 0.123 Uiso 0.6 1 calc R . P A 1
C5A C 0.5162(12) 0.6511(10) 0.7113(9) 0.0824(10) Uani 0.4 1 d . U P A 2
H5AA H 0.480523 0.594118 0.716227 0.099 Uiso 0.4 1 calc R . P A 2
H5AB H 0.572463 0.652188 0.743673 0.099 Uiso 0.4 1 calc R . P A 2
C6 C 0.5372(7) 0.6289(7) 0.6614(5) 0.091(3) Uani 0.6 1 d . U P A 1
H6A H 0.507156 0.577170 0.684141 0.109 Uiso 0.6 1 calc R . P A 1
H6B H 0.605597 0.612030 0.647161 0.109 Uiso 0.6 1 calc R . P A 1
C6A C 0.5624(10) 0.6627(10) 0.6277(7) 0.0775(13) Uani 0.4 1 d . U P A 2
H6AA H 0.591829 0.721748 0.619566 0.093 Uiso 0.4 1 calc R . P A 2
H6AB H 0.611520 0.616224 0.615977 0.093 Uiso 0.4 1 calc R . P A 2
C8 C 0.5332(6) 0.6894(7) 0.5454(5) 0.095(3) Uani 0.6 1 d . U P A 1
H8A H 0.573318 0.642862 0.523260 0.114 Uiso 0.6 1 calc R . P A 1
H8B H 0.579801 0.731747 0.566860 0.114 Uiso 0.6 1 calc R . P A 1
C8A C 0.4936(12) 0.6896(11) 0.5148(8) 0.0823(11) Uani 0.4 1 d . U P A 2
H8AA H 0.559197 0.667270 0.499189 0.099 Uiso 0.4 1 calc R . P A 2
H8AB H 0.441434 0.666864 0.484023 0.099 Uiso 0.4 1 calc R . P A 2
C9 C 0.4710(7) 0.7358(7) 0.4951(4) 0.085(3) Uani 0.6 1 d . U P A 1
H9A H 0.430337 0.692172 0.470078 0.101 Uiso 0.6 1 calc R . P A 1
H9B H 0.515042 0.766444 0.462578 0.101 Uiso 0.6 1 calc R . P A 1
C9A C 0.4937(10) 0.7906(10) 0.5128(8) 0.0845(14) Uani 0.4 1 d . U P A 2
H9AA H 0.542013 0.815868 0.545184 0.101 Uiso 0.4 1 calc R . P A 2
H9AB H 0.508791 0.813162 0.467251 0.101 Uiso 0.4 1 calc R . P A 2
C11 C 0.4469(7) 0.8886(6) 0.5410(4) 0.080(2) Uani 0.6 1 d . U P A 1
H11A H 0.451607 0.921523 0.498212 0.096 Uiso 0.6 1 calc R . P A 1
H11B H 0.515500 0.877725 0.557859 0.096 Uiso 0.6 1 calc R . P A 1
C11A C 0.3982(14) 0.9206(12) 0.5563(10) 0.0910(12) Uani 0.4 1 d . U P A 2
H11C H 0.435372 0.955315 0.522340 0.109 Uiso 0.4 1 calc R . P A 2
H11D H 0.328522 0.942804 0.557113 0.109 Uiso 0.4 1 calc R . P A 2
C12 C 0.3868(11) 0.9416(5) 0.5924(6) 0.101(3) Uani 0.6 1 d . U P A 1
H12A H 0.319760 0.955033 0.573759 0.122 Uiso 0.6 1 calc R . P A 1
H12B H 0.421185 0.998328 0.601260 0.122 Uiso 0.6 1 calc R . P A 1
C12A C 0.4459(13) 0.9366(11) 0.6253(7) 0.0931(16) Uani 0.4 1 d . U P A 2
H12C H 0.514027 0.911368 0.628848 0.112 Uiso 0.4 1 calc R . P A 2
H12D H 0.446756 0.999848 0.637864 0.112 Uiso 0.4 1 calc R . P A 2

loop_
_atom_site_aniso_label
_atom_site_aniso_U_11
_atom_site_aniso_U_22
_atom_site_aniso_U_33
_atom_site_aniso_U_23
_atom_site_aniso_U_13
_atom_site_aniso_U_12
Co1 0.0357(3) 0.0436(3) 0.0433(3) 0.00532(16) 0.00240(14) 0.00108(16)
N3 0.0635(15) 0.0723(19) 0.0831(17) -0.0074(13) 0.0053(13) 0.0032(14)
N5 0.050(2) 0.107(3) 0.092(3) 0.008(2) 0.0130(18) -0.013(2)
N2 0.0857(18) 0.0791(17) 0.0630(16) -0.0004(13) -0.0129(14) 0.0015(14)
F1 0.124(3) 0.097(2) 0.152(3) -0.019(2) 0.011(2) 0.024(2)
N4 0.0709(17) 0.0938(19) 0.0687(18) 0.0129(14) -0.0003(14) -0.0091(14)
O2 0.077(2) 0.097(3) 0.195(4) 0.041(3) -0.001(3) -0.021(2)
N1 0.0889(17) 0.0559(17) 0.0909(19) -0.0074(13) 0.0005(15) 0.0074(14)
O1 0.068(3) 0.142(4) 0.157(4) 0.048(3) -0.005(2) -0.002(2)
F3 0.091(3) 0.179(4) 0.202(4) 0.008(3) 0.006(3) 0.050(3)
F2 0.202(5) 0.242(5) 0.109(3) -0.026(3) -0.035(3) -0.033(4)
F4 0.287(7) 0.126(4) 0.201(5) 0.032(3) 0.101(5) -0.053(4)
C10 0.116(4) 0.143(5) 0.067(3) 0.033(3) -0.027(3) -0.022(4)
B1 0.069(3) 0.071(3) 0.072(3) -0.006(2) -0.002(2) 0.004(2)
C1 0.148(5) 0.082(3) 0.135(5) -0.016(3) 0.022(4) 0.052(4)
C7 0.098(4) 0.073(3) 0.136(5) -0.039(3) 0.014(3) 0.004(3)
C4 0.167(6) 0.164(6) 0.060(3) 0.046(3) -0.007(3) -0.006(5)
C2 0.165(10) 0.067(5) 0.089(6) -0.015(5) -0.008(7) -0.039(6)
C2A 0.092(2) 0.0791(18) 0.0930(19) -0.0009(15) -0.0019(17) 0.0006(15)
C3 0.101(7) 0.119(8) 0.058(4) -0.029(5) -0.026(4) -0.003(6)
C3A 0.0885(19) 0.0806(18) 0.091(3) -0.0066(14) -0.0118(19) 0.0000(14)
C5 0.055(5) 0.166(11) 0.086(6) 0.032(7) -0.024(4) 0.010(5)
C5A 0.086(2) 0.0766(18) 0.0842(16) 0.0032(15) 0.0010(15) -0.0011(17)
C6 0.069(5) 0.102(7) 0.100(7) 0.003(5) -0.011(5) 0.054(5)
C6A 0.0679(16) 0.078(4) 0.0870(17) 0.0050(17) 0.0006(14) -0.0051(14)
C8 0.043(4) 0.145(9) 0.096(6) -0.034(6) 0.023(4) 0.009(5)
C8A 0.064(2) 0.096(2) 0.0872(17) 0.0033(16) -0.0008(14) -0.0122(16)
C9 0.091(6) 0.103(7) 0.060(4) 0.003(4) 0.049(5) 0.001(5)
C9A 0.0710(18) 0.096(2) 0.087(4) 0.0070(17) 0.0023(19) -0.0108(16)
C11 0.091(6) 0.075(5) 0.073(5) 0.018(4) 0.022(4) -0.024(4)
C11A 0.082(3) 0.0975(19) 0.0937(18) 0.0024(15) -0.0010(17) -0.0077(16)
C12 0.175(11) 0.034(4) 0.095(6) 0.011(4) 0.006(7) -0.017(5)
C12A 0.096(2) 0.088(3) 0.0952(19) 0.0040(15) -0.0062(18) -0.009(3)

loop_
_atom_type_symbol
_atom_type_description
_atom_type_scat_dispersion_real
_atom_type_scat_dispersion_imag
_atom_type_scat_source
C C 0.0033 0.0016 'International Tables Vol C Tables 4.2.6.8 and 6.1.1.4'
H H 0.0000 0.0000 'International Tables Vol C Tables 4.2.6.8 and 6.1.1.4'
B B 0.0013 0.0007 'International Tables Vol C Tables 4.2.6.8 and 6.1.1.4'
Co Co 0.3494 0.9721 'International Tables Vol C Tables 4.2.6.8 and 6.1.1.4'
F F 0.0171 0.0103 'International Tables Vol C Tables 4.2.6.8 and 6.1.1.4'
N N 0.0061 0.0033 'International Tables Vol C Tables 4.2.6.8 and 6.1.1.4'
O O 0.0106 0.0060 'International Tables Vol C Tables 4.2.6.8 and 6.1.1.4'

loop_
_geom_angle_atom_site_label_1
_geom_angle_atom_site_label_2
_geom_angle_atom_site_label_3
_geom_angle
_geom_angle_site_symmetry_1
_geom_angle_site_symmetry_3
_geom_angle_publ_flag
N3 Co1 N2 81.06(15) . . ?
N3 Co1 N4 80.84(15) . . ?
N3 Co1 O1 132.01(18) . . ?
N2 Co1 O1 129.48(17) . . ?
N4 Co1 N2 135.17(15) . . ?
N4 Co1 O1 92.27(16) . . ?
O2 Co1 N3 94.05(17) . . ?
O2 Co1 N2 93.58(18) . . ?
O2 Co1 N4 128.33(18) . . ?
O2 Co1 N1 130.24(18) . . ?
O2 Co1 O1 54.16(17) . . ?
N1 Co1 N3 132.86(14) . . ?
N1 Co1 N2 80.94(15) . . ?
N1 Co1 N4 82.08(15) . . ?
N1 Co1 O1 92.17(18) . . ?
C7 N3 Co1 114.4(3) . . ?
C7 N3 C6 101.3(5) . . ?
C7 N3 C8A 100.2(6) . . ?
C6 N3 Co1 103.9(4) . . ?
C6A N3 Co1 110.4(6) . . ?
C6A N3 C7 123.2(7) . . ?
C6A N3 C8A 104.1(8) . . ?
C8 N3 Co1 109.8(5) . . ?
C8 N3 C7 116.8(6) . . ?
C8 N3 C6 109.3(6) . . ?
C8A N3 Co1 100.6(6) . . ?
O2 N5 O1 109.4(4) . . ?
C4 N2 Co1 116.4(4) . . ?
C4 N2 C3 100.4(5) . . ?
C4 N2 C5 117.9(6) . . ?
C4 N2 C5A 94.2(7) . . ?
C3 N2 Co1 105.9(4) . . ?
C3A N2 Co1 109.0(7) . . ?
C3A N2 C4 122.5(8) . . ?
C3A N2 C5A 106.1(9) . . ?
C5 N2 Co1 105.6(4) . . ?
C5 N2 C3 109.8(7) . . ?
C5A N2 Co1 105.4(7) . . ?
C10 N4 Co1 114.1(3) . . ?
C10 N4 C9 102.5(5) . . ?
C10 N4 C11A 98.8(7) . . ?
C9 N4 Co1 104.7(4) . . ?
C9A N4 Co1 111.4(6) . . ?
C9A N4 C10 124.8(7) . . ?
C9A N4 C11A 104.4(9) . . ?
C11 N4 Co1 108.9(4) . . ?
C11 N4 C10 115.3(5) . . ?
C11 N4 C9 110.6(6) . . ?
C11A N4 Co1 97.6(6) . . ?
N5 O2 Co1 100.6(3) . . ?
C1 N1 Co1 113.2(3) . . ?
C1 N1 C2A 97.0(6) . . ?
C1 N1 C12 102.6(6) . . ?
C2 N1 Co1 108.3(5) . . ?
C2 N1 C1 116.9(6) . . ?
C2 N1 C12 111.2(7) . . ?
C2A N1 Co1 103.1(6) . . ?
C12 N1 Co1 103.7(4) . . ?
C12A N1 Co1 113.8(7) . . ?
C12A N1 C1 124.9(8) . . ?
C12A N1 C2A 98.9(9) . . ?
N5 O1 Co1 95.8(3) . . ?
N4 C10 H10A 109.5 . . ?
N4 C10 H10B 109.5 . . ?
N4 C10 H10C 109.5 . . ?
H10A C10 H10B 109.5 . . ?
H10A C10 H10C 109.5 . . ?
H10B C10 H10C 109.5 . . ?
F1 B1 F2 105.0(5) . . ?
F3 B1 F1 107.2(5) . . ?
F3 B1 F2 108.1(5) . . ?
F4 B1 F1 111.3(5) . . ?
F4 B1 F3 113.6(6) . . ?
F4 B1 F2 111.2(6) . . ?
N1 C1 H1A 109.5 . . ?
N1 C1 H1B 109.5 . . ?
N1 C1 H1C 109.5 . . ?
H1A C1 H1B 109.5 . . ?
H1A C1 H1C 109.5 . . ?
H1B C1 H1C 109.5 . . ?
N3 C7 H7A 109.5 . . ?
N3 C7 H7B 109.5 . . ?
N3 C7 H7C 109.5 . . ?
H7A C7 H7B 109.5 . . ?
H7A C7 H7C 109.5 . . ?
H7B C7 H7C 109.5 . . ?
N2 C4 H4A 109.5 . . ?
N2 C4 H4B 109.5 . . ?
N2 C4 H4C 109.5 . . ?
H4A C4 H4B 109.5 . . ?
H4A C4 H4C 109.5 . . ?
H4B C4 H4C 109.5 . . ?
N1 C2 H2A 110.0 . . ?
N1 C2 H2B 110.0 . . ?
N1 C2 C3 108.6(8) . . ?
H2A C2 H2B 108.3 . . ?
C3 C2 H2A 110.0 . . ?
C3 C2 H2B 110.0 . . ?
N1 C2A H2AA 109.1 . . ?
N1 C2A H2AB 109.1 . . ?
H2AA C2A H2AB 107.8 . . ?
C3A C2A N1 112.5(12) . . ?
C3A C2A H2AA 109.1 . . ?
C3A C2A H2AB 109.1 . . ?
N2 C3 C2 110.1(6) . . ?
N2 C3 H3A 109.6 . . ?
N2 C3 H3B 109.6 . . ?
C2 C3 H3A 109.6 . . ?
C2 C3 H3B 109.6 . . ?
H3A C3 H3B 108.2 . . ?
N2 C3A H3AA 111.0 . . ?
N2 C3A H3AB 111.0 . . ?
C2A C3A N2 103.8(12) . . ?
C2A C3A H3AA 111.0 . . ?
C2A C3A H3AB 111.0 . . ?
H3AA C3A H3AB 109.0 . . ?
N2 C5 H5A 109.2 . . ?
N2 C5 H5B 109.2 . . ?
H5A C5 H5B 107.9 . . ?
C6 C5 N2 112.0(8) . . ?
C6 C5 H5A 109.2 . . ?
C6 C5 H5B 109.2 . . ?
N2 C5A H5AA 110.1 . . ?
N2 C5A H5AB 110.1 . . ?
N2 C5A C6A 107.9(10) . . ?
H5AA C5A H5AB 108.4 . . ?
C6A C5A H5AA 110.1 . . ?
C6A C5A H5AB 110.1 . . ?
N3 C6 H6A 108.6 . . ?
N3 C6 H6B 108.6 . . ?
C5 C6 N3 114.8(7) . . ?
C5 C6 H6A 108.6 . . ?
C5 C6 H6B 108.6 . . ?
H6A C6 H6B 107.5 . . ?
N3 C6A C5A 97.4(9) . . ?
N3 C6A H6AA 112.3 . . ?
N3 C6A H6AB 112.3 . . ?
C5A C6A H6AA 112.3 . . ?
C5A C6A H6AB 112.3 . . ?
H6AA C6A H6AB 109.9 . . ?
N3 C8 H8A 109.8 . . ?
N3 C8 H8B 109.8 . . ?
N3 C8 C9 109.5(6) . . ?
H8A C8 H8B 108.2 . . ?
C9 C8 H8A 109.8 . . ?
C9 C8 H8B 109.8 . . ?
N3 C8A H8AA 109.4 . . ?
N3 C8A H8AB 109.4 . . ?
H8AA C8A H8AB 108.0 . . ?
C9A C8A N3 111.2(11) . . ?
C9A C8A H8AA 109.4 . . ?
C9A C8A H8AB 109.4 . . ?
N4 C9 H9A 109.4 . . ?
N4 C9 H9B 109.4 . . ?
C8 C9 N4 111.0(6) . . ?
C8 C9 H9A 109.4 . . ?
C8 C9 H9B 109.4 . . ?
H9A C9 H9B 108.0 . . ?
N4 C9A C8A 100.6(11) . . ?
N4 C9A H9AA 111.7 . . ?
N4 C9A H9AB 111.7 . . ?
C8A C9A H9AA 111.7 . . ?
C8A C9A H9AB 111.7 . . ?
H9AA C9A H9AB 109.4 . . ?
N4 C11 H11A 110.2 . . ?
N4 C11 H11B 110.2 . . ?
N4 C11 C12 107.5(7) . . ?
H11A C11 H11B 108.5 . . ?
C12 C11 H11A 110.2 . . ?
C12 C11 H11B 110.2 . . ?
N4 C11A H11C 108.7 . . ?
N4 C11A H11D 108.7 . . ?
H11C C11A H11D 107.6 . . ?
C12A C11A N4 114.2(13) . . ?
C12A C11A H11C 108.7 . . ?
C12A C11A H11D 108.7 . . ?
N1 C12 H12A 109.4 . . ?
N1 C12 H12B 109.4 . . ?
C11 C12 N1 111.3(6) . . ?
C11 C12 H12A 109.4 . . ?
C11 C12 H12B 109.4 . . ?
H12A C12 H12B 108.0 . . ?
N1 C12A C11A 95.7(12) . . ?
N1 C12A H12C 112.6 . . ?
N1 C12A H12D 112.6 . . ?
C11A C12A H12C 112.6 . . ?
C11A C12A H12D 112.6 . . ?
H12C C12A H12D 110.1 . . ?

loop_
_geom_bond_atom_site_label_1
_geom_bond_atom_site_label_2
_geom_bond_distance
_geom_bond_site_symmetry_2
_geom_bond_publ_flag
Co1 N3 2.164(3) . ?
Co1 N2 2.183(4) . ?
Co1 N4 2.164(4) . ?
Co1 O2 2.113(4) . ?
Co1 N1 2.150(4) . ?
Co1 O1 2.198(5) . ?
N3 C7 1.460(6) . ?
N3 C6 1.606(9) . ?
N3 C6A 1.373(13) . ?
N3 C8 1.377(9) . ?
N3 C8A 1.680(16) . ?
N5 O2 1.197(6) . ?
N5 O1 1.209(6) . ?
N2 C4 1.438(7) . ?
N2 C3 1.537(10) . ?
N2 C3A 1.434(15) . ?
N2 C5 1.460(10) . ?
N2 C5A 1.518(16) . ?
F1 B1 1.348(6) . ?
N4 C10 1.465(6) . ?
N4 C9 1.607(9) . ?
N4 C9A 1.342(13) . ?
N4 C11 1.377(8) . ?
N4 C11A 1.742(19) . ?
N1 C1 1.483(6) . ?
N1 C2 1.361(11) . ?
N1 C2A 1.691(18) . ?
N1 C12 1.583(10) . ?
N1 C12A 1.382(16) . ?
F3 B1 1.338(6) . ?
F2 B1 1.354(7) . ?
F4 B1 1.288(7) . ?
C10 H10A 0.9600 . ?
C10 H10B 0.9600 . ?
C10 H10C 0.9600 . ?
C1 H1A 0.9600 . ?
C1 H1B 0.9600 . ?
C1 H1C 0.9600 . ?
C7 H7A 0.9600 . ?
C7 H7B 0.9600 . ?
C7 H7C 0.9600 . ?
C4 H4A 0.9600 . ?
C4 H4B 0.9600 . ?
C4 H4C 0.9600 . ?
C2 H2A 0.9700 . ?
C2 H2B 0.9700 . ?
C2 C3 1.539(14) . ?
C2A H2AA 0.9700 . ?
C2A H2AB 0.9700 . ?
C2A C3A 1.42(2) . ?
C3 H3A 0.9700 . ?
C3 H3B 0.9700 . ?
C3A H3AA 0.9700 . ?
C3A H3AB 0.9700 . ?
C5 H5A 0.9700 . ?
C5 H5B 0.9700 . ?
C5 C6 1.300(14) . ?
C5A H5AA 0.9700 . ?
C5A H5AB 0.9700 . ?
C5A C6A 1.75(2) . ?
C6 H6A 0.9700 . ?
C6 H6B 0.9700 . ?
C6A H6AA 0.9700 . ?
C6A H6AB 0.9700 . ?
C8 H8A 0.9700 . ?
C8 H8B 0.9700 . ?
C8 C9 1.451(13) . ?
C8A H8AA 0.9700 . ?
C8A H8AB 0.9700 . ?
C8A C9A 1.50(2) . ?
C9 H9A 0.9700 . ?
C9 H9B 0.9700 . ?
C9A H9AA 0.9700 . ?
C9A H9AB 0.9700 . ?
C11 H11A 0.9700 . ?
C11 H11B 0.9700 . ?
C11 C12 1.499(13) . ?
C11A H11C 0.9700 . ?
C11A H11D 0.9700 . ?
C11A C12A 1.50(2) . ?
C12 H12A 0.9700 . ?
C12 H12B 0.9700 . ?
C12A H12C 0.9700 . ?
C12A H12D 0.9700 . ?
